data_7156451
loop_
_publ_author_name
'Wang, Qing'
'Jiao, Xiaojie'
'Liu, Chang'
'Huang, Kun'
'He, Song'
'Zhao, Liancheng'
'Zeng, Xianshun'

_publ_section_title
;
 Novel \p-extended hybrid xanthene dyes with two spirolactone rings for
 optoelectronic and biological applications.
;
_journal_issue 41
_journal_name_full 'Organic &amp; biomolecular chemistry'
_journal_page_first 7609
_journal_page_last 7618
_journal_paper_doi 10.1039/c8ob01671b
_journal_volume 16
_journal_year 2018
_chemical_formula_moiety 'C42 H29 N O7'
_chemical_formula_sum 'C42 H29 N O7'
_chemical_formula_weight 659.66
_space_group_crystal_system monoclinic
_space_group_IT_number 13
_space_group_name_Hall '-P 2yac'
_space_group_name_H-M_alt 'P 1 2/n 1'
_symmetry_space_group_name_Hall '-P 2yac'
_symmetry_space_group_name_H-M 'P 1 2/n 1'
_atom_sites_solution_hydrogens geom
_audit_block_doi 10.5517/ccdc.csd.cc20926m
_audit_creation_date 2018-09-19
_audit_creation_method
;
Olex2 1.2
(compiled 2018.05.29 svn.r3508 for OlexSys, GUI svn.r5506)
;
_audit_update_record
;
2018-09-20 deposited with the CCDC.
2018-09-25 downloaded from the CCDC.
;
_cell_angle_alpha 90
_cell_angle_beta 96.197(3)
_cell_angle_gamma 90
_cell_formula_units_Z 4
_cell_length_a 12.6280(4)
_cell_length_b 12.0003(3)
_cell_length_c 26.2562(8)
_cell_measurement_reflns_used 7784
_cell_measurement_temperature 299.68(10)
_cell_measurement_theta_max 73.4330
_cell_measurement_theta_min 4.9820
_cell_volume 3955.6(2)
_computing_cell_refinement 'CrysAlisPro 1.171.39.28b (Rigaku OD, 2015)'
_computing_data_collection 'CrysAlisPro 1.171.39.28b (Rigaku OD, 2015)'
_computing_data_reduction 'CrysAlisPro 1.171.39.28b (Rigaku OD, 2015)'
_computing_molecular_graphics 'Olex2 (Dolomanov et al., 2009)'
_computing_publication_material 'Olex2 (Dolomanov et al., 2009)'
_computing_structure_refinement 'ShelXL (Sheldrick, 2015)'
_diffrn_ambient_environment air
_diffrn_ambient_temperature 299.68(10)
_diffrn_detector 'CCD plate'
_diffrn_measured_fraction_theta_full 0.964
_diffrn_measured_fraction_theta_max 0.942
_diffrn_measurement_details
;
List of Runs (angles in degrees, time in seconds):

  # Type    Start    End  Width  t~exp~   \w     \q     \k     \f   Frames
#--------------------------------------------------------------------------
  1  \w    -30.00   1.00   0.50    1.00    --    0.00 -38.00 -60.00   62
  2  \w    -59.00 -18.00   0.50    1.00    --    0.00 -38.00  30.00   82
  3  \w    -79.00 -50.00   0.50    1.00    --    0.00 -38.00 -60.00   58
  4  \w    -30.00  88.00   0.50    1.00    --    0.00  82.00 -30.00  236
  5  \w    -26.00   0.00   0.50    1.00    --    0.00  -6.00 110.00   52
  6  \w     63.00 103.00   0.50    4.00    --   94.60 -82.00 -30.00   80
  7  \w      5.00  31.00   0.50    4.00    --   94.60 -82.00   0.00   52
  8  \w     76.00 117.00   0.50    4.00    --   94.60  45.00   0.00   82
  9  \w      6.00  71.00   0.50    4.00    --   94.60 -30.00 150.00  130
 10  \w    153.00 179.00   0.50    4.00    --   94.60  45.00   0.00   52
 11  \w     78.00 112.00   0.50    4.00    --   94.60 -82.00 -90.00   68
 12  \w     55.00 106.00   0.50    4.00    --   94.60 -30.00-150.00  102
 13  \w      6.00  49.00   0.50    4.00    --   94.60 -30.00-150.00   86
 14  \w     45.00 125.00   0.50    4.00    --   94.60 -82.00   0.00  160
 15  \w     14.00 118.00   0.50    4.00    --   94.60 -15.00-150.00  208
 16  \w     14.00 118.00   0.50    4.00    --   94.60 -61.00   0.00  208
;
_diffrn_measurement_device 'four-circle diffractometer'
_diffrn_measurement_device_type 'XtaLAB AFC12 (RINC): Kappa dual home/near'
_diffrn_measurement_method '\w scans'
_diffrn_orient_matrix_type 'CrysAlisPro convention (1999,Acta A55,543-557)'
_diffrn_orient_matrix_UB_11 -0.0093433000
_diffrn_orient_matrix_UB_12 0.0097442000
_diffrn_orient_matrix_UB_13 -0.0588277000
_diffrn_orient_matrix_UB_21 -0.1222769000
_diffrn_orient_matrix_UB_22 0.0025753000
_diffrn_orient_matrix_UB_23 -0.0018023000
_diffrn_orient_matrix_UB_31 0.0033368000
_diffrn_orient_matrix_UB_32 0.1280000000
_diffrn_orient_matrix_UB_33 0.0045342000
_diffrn_radiation_monochromator graphite
_diffrn_radiation_probe x-ray
_diffrn_radiation_type CuK\a
_diffrn_radiation_wavelength 1.54184
_diffrn_reflns_av_R_equivalents 0.0652
_diffrn_reflns_av_unetI/netI 0.0596
_diffrn_reflns_Laue_measured_fraction_full 0.964
_diffrn_reflns_Laue_measured_fraction_max 0.942
_diffrn_reflns_limit_h_max 15
_diffrn_reflns_limit_h_min -13
_diffrn_reflns_limit_k_max 14
_diffrn_reflns_limit_k_min -11
_diffrn_reflns_limit_l_max 32
_diffrn_reflns_limit_l_min -32
_diffrn_reflns_number 21933
_diffrn_reflns_point_group_measured_fraction_full 0.964
_diffrn_reflns_point_group_measured_fraction_max 0.942
_diffrn_reflns_theta_full 67.684
_diffrn_reflns_theta_max 73.923
_diffrn_reflns_theta_min 3.683
_diffrn_source 'fine-focus sealed X-ray tube'
_diffrn_source_type 'Enhance (Cu) X-ray Source'
_exptl_absorpt_coefficient_mu 0.616
_exptl_absorpt_correction_T_max 1.00000
_exptl_absorpt_correction_T_min 0.77648
_exptl_absorpt_correction_type multi-scan
_exptl_absorpt_process_details
;
CrysAlisPro 1.171.39.28b (Rigaku Oxford Diffraction, 2015)
Empirical absorption correction using spherical harmonics,
 implemented in SCALE3 ABSPACK scaling algorithm.
;
_exptl_crystal_colour 'clear whiteish white'
_exptl_crystal_colour_lustre clear
_exptl_crystal_colour_modifier whiteish
_exptl_crystal_colour_primary white
_exptl_crystal_density_diffrn 1.108
_exptl_crystal_description block
_exptl_crystal_F_000 1376
_exptl_crystal_size_max 0.35
_exptl_crystal_size_mid 0.2
_exptl_crystal_size_min 0.15
_refine_diff_density_max 0.771
_refine_diff_density_min -0.810
_refine_diff_density_rms 0.071
_refine_ls_extinction_method none
_refine_ls_goodness_of_fit_ref 1.052
_refine_ls_hydrogen_treatment constr
_refine_ls_matrix_type full
_refine_ls_number_parameters 459
_refine_ls_number_reflns 7557
_refine_ls_number_restraints 42
_refine_ls_restrained_S_all 1.053
_refine_ls_R_factor_all 0.1121
_refine_ls_R_factor_gt 0.0974
_refine_ls_shift/su_max 0.000
_refine_ls_shift/su_mean 0.000
_refine_ls_structure_factor_coef Fsqd
_refine_ls_weighting_details 'w=1/[\s^2^(Fo^2^)+(0.1961P)^2^+1.2135P] where P=(Fo^2^+2Fc^2^)/3'
_refine_ls_weighting_scheme calc
_refine_ls_wR_factor_gt 0.2989
_refine_ls_wR_factor_ref 0.3150
_reflns_Friedel_coverage 0.000
_reflns_number_gt 5481
_reflns_number_total 7557
_reflns_threshold_expression 'I > 2\s(I)'
_cod_data_source_file c8ob01671b2.cif
_cod_data_source_block wq
_cod_depositor_comments 'Adding full bibliography for 7156451.cif.'
_cod_database_code 7156451
_shelx_shelxl_version_number 2014/7
_shelx_space_group_comment
;
The symmetry employed for this shelxl refinement is uniquely defined
by the following loop, which should always be used as a source of
symmetry information in preference to the above space-group names.
They are only intended as comments.
;
_shelx_estimated_absorpt_t_max 0.913
_shelx_estimated_absorpt_t_min 0.813
_reflns_odcompleteness_completeness 99.76
_reflns_odcompleteness_iscentric 1
_reflns_odcompleteness_theta 66.97
_olex2_refinement_description
;
1. Fixed Uiso
 At 1.2 times of:
  All C(H) groups, All C(H,H) groups, All C(H,H,H,H) groups
 At 1.5 times of:
  All C(H,H,H) groups, All O(H) groups
2. Restrained distances
 C3A-C4A = C3-C4
 1.53 with sigma of 0.01
 C1-N1 = C1-N1A = N1-C3 = N1A-C3A
 1.48 with sigma of 0.01
3. Uiso/Uaniso restraints and constraints
Uanis(C3) \\sim Ueq, Uanis(C3A) \\sim Ueq, Uanis(C4) \\sim Ueq, Uanis(C4A)
\\sim Ueq: with sigma of 0.01 and sigma for terminal atoms of 0.02
Uanis(N1) \\sim Ueq, Uanis(N1A) \\sim Ueq: with sigma of 0.01 and sigma for
terminal atoms of 0.02
Uanis(N1) = Uanis(N1A)
Uanis(C3) = Uanis(C3A) = Uanis(C4) = Uanis(C4A)
4. Others
 Sof(H1BD)=Sof(H1BE)=Sof(C3A)=Sof(C4A)=1-FVAR(1)
 Sof(H1AB)=Sof(H1AC)=Sof(C3)=Sof(C4)=FVAR(1)
 Sof(N1A)=1-FVAR(2)
 Sof(N1)=FVAR(2)
5.a Secondary CH2 refined with riding coordinates:
 C1(H1AB,H1AC), C1(H1BD,H1BE), C3(H3A,H3B)
5.b Aromatic/amide H refined with riding coordinates:
 C24(H24), C1AA(H1AA), C23(H23), C28(H28), C7(H7A), C27(H27), C6(H6), C30(H30),
  C41(H41), C13(H13), C33(H33), C32(H32), C40(H40), C14(H14), C39(H39),
 C38(H38), C16(H16), C15(H15)
5.c Idealised Me refined as rotating group:
 C2(H2A,H2B,H2C), C4(H4A,H4B,H4C)
5.d Idealised tetrahedral OH refined as rotating group:
 O7(H7)
;
_olex2_submission_special_instructions 'No special instructions were received'
_oxdiff_exptl_absorpt_empirical_details
;
Empirical correction (ABSPACK) includes:
- Absorption correction using spherical harmonics
- Frame scaling
;
_oxdiff_exptl_absorpt_empirical_full_max 1.346
_oxdiff_exptl_absorpt_empirical_full_min 0.721

loop_
_space_group_symop_operation_xyz
'x, y, z'
'-x+1/2, y, -z+1/2'
'-x, -y, -z'
'x-1/2, -y, z-1/2'

loop_
_atom_site_label
_atom_site_type_symbol
_atom_site_fract_x
_atom_site_fract_y
_atom_site_fract_z
_atom_site_U_iso_or_equiv
_atom_site_adp_type
_atom_site_occupancy
_atom_site_site_symmetry_order
_atom_site_calc_flag
_atom_site_refinement_flags_posn
_atom_site_refinement_flags_adp
_atom_site_refinement_flags_occupancy
_atom_site_disorder_assembly
_atom_site_disorder_group
O3 O 0.40633(16) 0.49673(17) 0.43648(8) 0.0557(5) Uani 1 1 d . . . . .
O1 O 0.35047(18) 0.25793(19) 0.52898(8) 0.0636(6) Uani 1 1 d . . . . .
O4 O 0.3866(2) 0.1611(2) 0.26923(8) 0.0666(6) Uani 1 1 d . . . . .
O5 O 0.61561(19) 0.3400(3) 0.21309(10) 0.0806(8) Uani 1 1 d . . . . .
O7 O 0.3655(3) -0.0861(3) 0.12762(12) 0.1004(10) Uani 1 1 d . . . . .
H7 H 0.3179 -0.1133 0.1426 0.151 Uiso 1 1 calc GR . . . .
C20 C 0.3821(2) 0.3941(2) 0.41714(11) 0.0500(6) Uani 1 1 d . . . . .
O2 O 0.3180(3) 0.1156(3) 0.57974(13) 0.1061(10) Uani 1 1 d . . . . .
C25 C 0.4196(2) 0.2591(3) 0.29233(12) 0.0579(7) Uani 1 1 d . . . . .
C9 C 0.3683(2) 0.5277(3) 0.48199(11) 0.0524(6) Uani 1 1 d . . . . .
C19 C 0.3251(2) 0.3152(2) 0.44037(11) 0.0511(6) Uani 1 1 d . . . . .
C11 C 0.2894(2) 0.3365(2) 0.49278(11) 0.0513(6) Uani 1 1 d . . . . .
C22 C 0.3901(2) 0.2745(3) 0.34282(11) 0.0538(7) Uani 1 1 d . . . . .
C21 C 0.4187(2) 0.3743(3) 0.36809(11) 0.0523(6) Uani 1 1 d . . . . .
C8 C 0.3139(2) 0.4535(3) 0.51031(11) 0.0532(7) Uani 1 1 d . . . . .
C24 C 0.3022(3) 0.2132(3) 0.41483(12) 0.0581(7) Uani 1 1 d . . . . .
H24 H 0.2655 0.1583 0.4308 0.070 Uiso 1 1 calc R . . . .
C29 C 0.4116(3) 0.1396(3) 0.22014(12) 0.0648(8) Uani 1 1 d . . . . .
C42 C 0.4554(3) 0.4244(3) 0.18188(12) 0.0627(8) Uani 1 1 d . . . . .
C12 C 0.1756(2) 0.3033(3) 0.49691(12) 0.0583(7) Uani 1 1 d . . . . .
N1 N 0.3465(9) 0.7954(8) 0.5549(4) 0.0606(16) Uani 0.493(15) 1 d D U P A 1
C1AA C 0.3863(2) 0.6370(3) 0.49582(12) 0.0568(7) Uani 1 1 d . . . . .
H1AA H 0.4231 0.6836 0.4756 0.068 Uiso 1 1 calc R . . . .
C23 C 0.3324(3) 0.1930(3) 0.36749(12) 0.0606(7) Uani 1 1 d . . . . .
H23 H 0.3152 0.1255 0.3513 0.073 Uiso 1 1 calc R . . . .
C26 C 0.4753(2) 0.3404(3) 0.26877(12) 0.0580(7) Uani 1 1 d . . . . .
C28 C 0.4796(3) 0.4548(3) 0.34452(12) 0.0599(7) Uani 1 1 d . . . . .
H28 H 0.5005 0.5203 0.3617 0.072 Uiso 1 1 calc R . . . .
C7 C 0.2811(3) 0.4949(3) 0.55551(12) 0.0615(8) Uani 1 1 d . . . . .
H7A H 0.2459 0.4475 0.5761 0.074 Uiso 1 1 calc R . . . .
O6 O 0.7295(2) 0.4604(4) 0.18341(13) 0.1123(12) Uani 1 1 d . . . . .
C35 C 0.4997(3) 0.3266(3) 0.21423(12) 0.0642(8) Uani 1 1 d . . . . .
C27 C 0.5072(3) 0.4360(3) 0.29677(12) 0.0624(8) Uani 1 1 d . . . . .
H27 H 0.5488 0.4885 0.2821 0.075 Uiso 1 1 calc R . . . .
C5 C 0.3487(3) 0.6784(3) 0.54087(13) 0.0665(8) Uani 1 1 d . . . . .
C6 C 0.2988(3) 0.6030(3) 0.57082(13) 0.0682(9) Uani 1 1 d . . . . .
H6 H 0.2771 0.6265 0.6018 0.082 Uiso 1 1 calc R . . . .
C30 C 0.3773(3) 0.0377(3) 0.20039(13) 0.0701(9) Uani 1 1 d . . . . .
H30 H 0.3415 -0.0117 0.2198 0.084 Uiso 1 1 calc R . . . .
C34 C 0.4655(3) 0.2158(3) 0.19311(13) 0.0643(8) Uani 1 1 d . . . . .
C41 C 0.3515(3) 0.4575(3) 0.16937(14) 0.0689(9) Uani 1 1 d . . . . .
H41 H 0.2956 0.4156 0.1797 0.083 Uiso 1 1 calc R . . . .
C37 C 0.5374(3) 0.4877(4) 0.16744(14) 0.0751(10) Uani 1 1 d . . . . .
C17 C 0.1731(3) 0.2151(3) 0.53104(15) 0.0734(10) Uani 1 1 d . . . . .
C10 C 0.2856(4) 0.1873(3) 0.54979(14) 0.0746(10) Uani 1 1 d . . . . .
C13 C 0.0821(3) 0.3495(4) 0.47481(16) 0.0781(10) Uani 1 1 d . . . . .
H13 H 0.0822 0.4091 0.4522 0.094 Uiso 1 1 calc R . . . .
C1 C 0.4120(3) 0.8668(3) 0.52366(15) 0.0763(10) Uani 1 1 d D . . . .
H1AB H 0.4677 0.8231 0.5105 0.092 Uiso 0.659(6) 1 calc R . P A 1
H1AC H 0.4447 0.9272 0.5442 0.092 Uiso 0.659(6) 1 calc R . P A 1
H1BD H 0.4747 0.8410 0.5088 0.092 Uiso 0.341(6) 1 calc R . P A 2
H1BE H 0.4344 0.9296 0.5455 0.092 Uiso 0.341(6) 1 calc R . P A 2
C36 C 0.6393(3) 0.4344(5) 0.18757(15) 0.0929(14) Uani 1 1 d . . . . .
C33 C 0.4846(3) 0.1858(4) 0.14288(14) 0.0769(10) Uani 1 1 d . . . . .
H33 H 0.5194 0.2358 0.1233 0.092 Uiso 1 1 calc R . . . .
C31 C 0.3976(4) 0.0100(4) 0.15012(15) 0.0805(11) Uani 1 1 d . . . . .
C32 C 0.4533(4) 0.0855(4) 0.12265(14) 0.0828(11) Uani 1 1 d . . . . .
H32 H 0.4691 0.0669 0.0899 0.099 Uiso 1 1 calc R . . . .
C40 C 0.3318(4) 0.5523(4) 0.14170(16) 0.0870(12) Uani 1 1 d . . . . .
H40 H 0.2618 0.5736 0.1319 0.104 Uiso 1 1 calc R . . . .
C14 C -0.0130(3) 0.3035(6) 0.4877(2) 0.1072(19) Uani 1 1 d . . . . .
H14 H -0.0778 0.3337 0.4742 0.129 Uiso 1 1 calc R . . . .
C39 C 0.4133(5) 0.6171(4) 0.12803(18) 0.0938(13) Uani 1 1 d . . . . .
H39 H 0.3977 0.6838 0.1108 0.113 Uiso 1 1 calc R . . . .
C38 C 0.5176(5) 0.5857(5) 0.13917(19) 0.1028(16) Uani 1 1 d . . . . .
H38 H 0.5729 0.6278 0.1284 0.123 Uiso 1 1 calc R . . . .
C2 C 0.3364(4) 0.9118(4) 0.48025(19) 0.0996(14) Uani 1 1 d . . . . .
H2A H 0.3762 0.9482 0.4559 0.149 Uiso 1 1 calc GR . . . .
H2B H 0.2889 0.9643 0.4934 0.149 Uiso 1 1 calc GR . . . .
H2C H 0.2960 0.8516 0.4638 0.149 Uiso 1 1 calc GR . . . .
C16 C 0.0805(5) 0.1686(5) 0.5427(2) 0.1022(17) Uani 1 1 d . . . . .
H16 H 0.0814 0.1086 0.5652 0.123 Uiso 1 1 calc R . . . .
C15 C -0.0112(5) 0.2106(6) 0.5214(2) 0.114(2) Uani 1 1 d . . . . .
H15 H -0.0750 0.1788 0.5286 0.137 Uiso 1 1 calc R . . . .
C3 C 0.2785(7) 0.8401(7) 0.5937(3) 0.1073(16) Uani 0.659(6) 1 d D U P A 1
H3A H 0.2123 0.7986 0.5914 0.129 Uiso 1 1 calc R . . A 1
H3B H 0.2613 0.9174 0.5857 0.129 Uiso 1 1 calc R . . A 1
C4 C 0.3336(7) 0.8324(7) 0.6484(3) 0.1073(16) Uani 0.659(6) 1 d D U P A 1
H4A H 0.3730 0.7640 0.6524 0.161 Uiso 1 1 calc GR . . A 1
H4B H 0.2809 0.8342 0.6722 0.161 Uiso 1 1 calc GR . . A 1
H4C H 0.3813 0.8943 0.6549 0.161 Uiso 1 1 calc GR . . A 1
C3A C 0.3563(12) 0.8193(13) 0.6070(5) 0.1073(16) Uani 0.341(6) 1 d D U P A 2
C4A C 0.4615(12) 0.8339(13) 0.6416(6) 0.1073(16) Uani 0.341(6) 1 d D U P A 2
N1A N 0.3819(10) 0.7784(7) 0.5572(4) 0.0606(16) Uani 0.507(15) 1 d D U P A 2

loop_
_atom_site_aniso_label
_atom_site_aniso_U_11
_atom_site_aniso_U_22
_atom_site_aniso_U_33
_atom_site_aniso_U_23
_atom_site_aniso_U_13
_atom_site_aniso_U_12
O3 0.0593(11) 0.0529(11) 0.0571(11) -0.0014(9) 0.0162(9) -0.0055(9)
O1 0.0736(14) 0.0586(13) 0.0576(12) 0.0062(10) 0.0022(10) 0.0057(10)
O4 0.0812(15) 0.0649(14) 0.0551(12) -0.0070(10) 0.0131(10) -0.0072(11)
O5 0.0592(13) 0.120(2) 0.0634(13) -0.0027(14) 0.0084(11) 0.0081(14)
O7 0.130(3) 0.096(2) 0.0751(17) -0.0264(16) 0.0109(16) 0.0102(19)
C20 0.0450(13) 0.0512(15) 0.0533(14) -0.0016(12) 0.0038(11) -0.0027(11)
O2 0.140(3) 0.083(2) 0.096(2) 0.0232(17) 0.0157(19) 0.0109(19)
C25 0.0530(15) 0.0661(19) 0.0541(15) -0.0041(14) 0.0036(12) 0.0082(14)
C9 0.0482(14) 0.0562(16) 0.0519(14) 0.0014(12) 0.0016(11) 0.0006(12)
C19 0.0470(14) 0.0528(15) 0.0529(14) -0.0018(12) 0.0027(11) -0.0008(12)
C11 0.0526(15) 0.0471(14) 0.0540(15) 0.0016(11) 0.0051(12) -0.0047(12)
C22 0.0500(14) 0.0585(17) 0.0525(15) 0.0005(12) 0.0034(11) 0.0006(12)
C21 0.0471(14) 0.0570(16) 0.0523(14) 0.0003(12) 0.0034(11) 0.0018(12)
C8 0.0537(15) 0.0545(16) 0.0516(14) -0.0018(12) 0.0069(12) -0.0021(12)
C24 0.0599(17) 0.0558(17) 0.0591(16) -0.0038(13) 0.0087(13) -0.0084(13)
C29 0.0671(19) 0.075(2) 0.0516(16) -0.0058(15) 0.0042(14) 0.0180(16)
C42 0.0663(18) 0.070(2) 0.0515(15) -0.0029(14) 0.0074(13) -0.0021(15)
C12 0.0592(17) 0.0555(17) 0.0612(17) -0.0116(13) 0.0117(13) -0.0077(13)
N1 0.071(5) 0.044(2) 0.0694(19) -0.0070(17) 0.018(3) 0.014(3)
C1AA 0.0591(16) 0.0562(17) 0.0558(16) 0.0018(13) 0.0096(13) -0.0067(13)
C23 0.0619(17) 0.0611(18) 0.0589(17) -0.0100(14) 0.0078(13) -0.0102(14)
C26 0.0566(16) 0.0647(18) 0.0531(15) 0.0017(13) 0.0073(13) 0.0073(14)
C28 0.0613(17) 0.0620(18) 0.0572(16) 0.0011(13) 0.0097(13) -0.0042(14)
C7 0.074(2) 0.0523(17) 0.0589(16) -0.0003(13) 0.0126(14) -0.0105(15)
O6 0.0686(18) 0.175(4) 0.098(2) -0.008(2) 0.0310(15) -0.0235(19)
C35 0.0565(17) 0.085(2) 0.0513(16) 0.0013(15) 0.0078(13) 0.0090(16)
C27 0.0650(18) 0.0654(19) 0.0590(17) 0.0032(14) 0.0164(14) 0.0012(15)
C5 0.080(2) 0.0576(18) 0.0594(17) 0.0017(14) -0.0013(15) -0.0039(16)
C6 0.085(2) 0.067(2) 0.0541(16) -0.0038(15) 0.0153(15) -0.0083(17)
C30 0.082(2) 0.066(2) 0.0609(18) -0.0065(15) 0.0046(16) 0.0127(17)
C34 0.0698(19) 0.068(2) 0.0546(16) 0.0009(14) 0.0049(14) 0.0175(16)
C41 0.0663(19) 0.067(2) 0.071(2) -0.0044(16) -0.0042(15) -0.0064(15)
C37 0.071(2) 0.095(3) 0.0614(18) -0.0052(18) 0.0180(16) -0.0144(19)
C17 0.096(3) 0.0550(18) 0.074(2) -0.0093(15) 0.0311(19) -0.0208(17)
C10 0.103(3) 0.0569(19) 0.065(2) 0.0036(16) 0.0165(19) -0.0079(19)
C13 0.0587(19) 0.098(3) 0.077(2) -0.019(2) 0.0033(16) -0.0025(18)
C1 0.091(3) 0.0576(19) 0.081(2) -0.0061(16) 0.0097(19) -0.0122(18)
C36 0.070(2) 0.150(5) 0.062(2) -0.012(2) 0.0252(17) -0.012(3)
C33 0.096(3) 0.079(2) 0.0568(18) -0.0001(17) 0.0154(17) 0.027(2)
C31 0.092(3) 0.086(3) 0.0617(19) -0.0148(19) 0.0007(18) 0.028(2)
C32 0.113(3) 0.080(2) 0.0566(18) -0.0048(17) 0.0128(19) 0.028(2)
C40 0.106(3) 0.074(3) 0.078(2) 0.0044(19) -0.005(2) 0.014(2)
C14 0.057(2) 0.156(5) 0.110(4) -0.060(4) 0.010(2) -0.013(3)
C39 0.121(4) 0.077(3) 0.085(3) 0.010(2) 0.016(3) 0.001(3)
C38 0.131(4) 0.099(3) 0.086(3) 0.009(3) 0.046(3) -0.024(3)
C2 0.115(4) 0.087(3) 0.097(3) 0.019(2) 0.013(3) 0.007(3)
C16 0.114(4) 0.096(3) 0.104(3) -0.024(3) 0.046(3) -0.049(3)
C15 0.095(4) 0.140(5) 0.115(4) -0.047(4) 0.049(3) -0.058(4)
C3 0.127(4) 0.084(3) 0.108(3) -0.010(2) -0.001(3) -0.012(3)
C4 0.127(4) 0.084(3) 0.108(3) -0.010(2) -0.001(3) -0.012(3)
C3A 0.127(4) 0.084(3) 0.108(3) -0.010(2) -0.001(3) -0.012(3)
C4A 0.127(4) 0.084(3) 0.108(3) -0.010(2) -0.001(3) -0.012(3)
N1A 0.071(5) 0.044(2) 0.0694(19) -0.0070(17) 0.018(3) 0.014(3)

loop_
_atom_type_symbol
_atom_type_description
_atom_type_scat_dispersion_real
_atom_type_scat_dispersion_imag
_atom_type_scat_source
C C 0.0181 0.0091 'International Tables Vol C Tables 4.2.6.8 and 6.1.1.4'
H H 0.0000 0.0000 'International Tables Vol C Tables 4.2.6.8 and 6.1.1.4'
N N 0.0311 0.0180 'International Tables Vol C Tables 4.2.6.8 and 6.1.1.4'
O O 0.0492 0.0322 'International Tables Vol C Tables 4.2.6.8 and 6.1.1.4'

loop_
_geom_angle_atom_site_label_1
_geom_angle_atom_site_label_2
_geom_angle_atom_site_label_3
_geom_angle
C20 O3 C9 118.8(2)
C10 O1 C11 111.3(3)
C25 O4 C29 119.0(3)
C36 O5 C35 111.7(3)
C31 O7 H7 109.5
O3 C20 C19 124.7(3)
O3 C20 C21 113.9(2)
C19 C20 C21 121.4(3)
O4 C25 C22 115.2(3)
O4 C25 C26 123.5(3)
C26 C25 C22 121.3(3)
O3 C9 C8 121.8(3)
C1AA C9 O3 114.9(3)
C1AA C9 C8 123.3(3)
C20 C19 C11 120.6(3)
C20 C19 C24 118.5(3)
C24 C19 C11 120.8(3)
O1 C11 C19 106.7(2)
O1 C11 C8 108.7(2)
O1 C11 C12 102.6(2)
C8 C11 C19 111.4(2)
C8 C11 C12 113.2(3)
C12 C11 C19 113.6(2)
C21 C22 C25 118.1(3)
C21 C22 C23 119.6(3)
C23 C22 C25 122.2(3)
C22 C21 C20 118.4(3)
C22 C21 C28 120.1(3)
C28 C21 C20 121.4(3)
C9 C8 C11 122.3(3)
C9 C8 C7 116.0(3)
C7 C8 C11 121.7(3)
C19 C24 H24 119.1
C23 C24 C19 121.7(3)
C23 C24 H24 119.1
C30 C29 O4 114.9(3)
C30 C29 C34 123.1(3)
C34 C29 O4 122.0(3)
C41 C42 C35 129.8(3)
C37 C42 C35 109.8(3)
C37 C42 C41 120.2(4)
C17 C12 C11 109.6(3)
C13 C12 C11 130.2(3)
C13 C12 C17 120.1(3)
C5 N1 C1 112.8(6)
C5 N1 C3 123.1(6)
C1 N1 C3 123.9(8)
C9 C1AA H1AA 120.1
C9 C1AA C5 119.8(3)
C5 C1AA H1AA 120.1
C22 C23 H23 119.9
C24 C23 C22 120.2(3)
C24 C23 H23 119.9
C25 C26 C35 120.8(3)
C25 C26 C27 118.3(3)
C27 C26 C35 120.9(3)
C21 C28 H28 120.2
C27 C28 C21 119.7(3)
C27 C28 H28 120.2
C8 C7 H7A 118.8
C6 C7 C8 122.4(3)
C6 C7 H7A 118.8
O5 C35 C42 102.2(3)
O5 C35 C26 108.2(3)
O5 C35 C34 109.8(3)
C26 C35 C42 110.2(3)
C34 C35 C42 114.0(3)
C34 C35 C26 111.8(3)
C26 C27 H27 118.9
C28 C27 C26 122.3(3)
C28 C27 H27 118.9
C1AA C5 N1 124.7(4)
C6 C5 N1 117.6(4)
C6 C5 C1AA 117.2(3)
N1A C5 C1AA 117.8(5)
N1A C5 C6 123.5(5)
C7 C6 C5 121.3(3)
C7 C6 H6 119.4
C5 C6 H6 119.4
C29 C30 H30 120.7
C29 C30 C31 118.6(4)
C31 C30 H30 120.7
C29 C34 C35 122.7(3)
C29 C34 C33 117.1(4)
C33 C34 C35 120.2(3)
C42 C41 H41 120.5
C40 C41 C42 118.9(4)
C40 C41 H41 120.5
C42 C37 C36 108.3(4)
C42 C37 C38 121.0(4)
C38 C37 C36 130.6(4)
C12 C17 C10 107.3(3)
C16 C17 C12 122.6(5)
C16 C17 C10 130.2(4)
O1 C10 C17 109.1(3)
O2 C10 O1 122.6(4)
O2 C10 C17 128.3(4)
C12 C13 H13 121.3
C12 C13 C14 117.4(5)
C14 C13 H13 121.3
N1 C1 H1AB 110.5
N1 C1 H1AC 110.5
N1 C1 C2 106.1(6)
H1AB C1 H1AC 108.7
H1BD C1 H1BE 106.6
C2 C1 H1AB 110.5
C2 C1 H1AC 110.5
C2 C1 H1BD 106.8
C2 C1 H1BE 106.8
N1A C1 H1BD 106.8
N1A C1 H1BE 106.8
N1A C1 C2 122.3(6)
O5 C36 C37 107.8(3)
O6 C36 O5 121.4(5)
O6 C36 C37 130.7(5)
C34 C33 H33 119.4
C32 C33 C34 121.3(4)
C32 C33 H33 119.4
O7 C31 C30 122.6(4)
O7 C31 C32 118.5(4)
C32 C31 C30 118.9(4)
C33 C32 C31 121.1(4)
C33 C32 H32 119.5
C31 C32 H32 119.5
C41 C40 H40 119.4
C41 C40 C39 121.1(4)
C39 C40 H40 119.4
C13 C14 H14 119.9
C13 C14 C15 120.3(5)
C15 C14 H14 119.9
C40 C39 H39 119.3
C40 C39 C38 121.4(4)
C38 C39 H39 119.3
C37 C38 H38 121.4
C39 C38 C37 117.2(4)
C39 C38 H38 121.4
C1 C2 H2A 109.5
C1 C2 H2B 109.5
C1 C2 H2C 109.5
H2A C2 H2B 109.5
H2A C2 H2C 109.5
H2B C2 H2C 109.5
C17 C16 H16 120.7
C15 C16 C17 118.6(6)
C15 C16 H16 120.7
C14 C15 H15 119.5
C16 C15 C14 121.0(4)
C16 C15 H15 119.5
N1 C3 H3A 109.1
N1 C3 H3B 109.1
N1 C3 C4 112.3(8)
H3A C3 H3B 107.9
C4 C3 H3A 109.1
C4 C3 H3B 109.1
C3 C4 H4A 109.5
C3 C4 H4B 109.5
C3 C4 H4C 109.5
H4A C4 H4B 109.5
H4A C4 H4C 109.5
H4B C4 H4C 109.5
N1A C3A C4A 107.8(12)
C5 N1A C1 123.9(8)
C5 N1A C3A 119.9(8)
C1 N1A C3A 113.1(10)

loop_
_geom_bond_atom_site_label_1
_geom_bond_atom_site_label_2
_geom_bond_distance
O3 C20 1.355(4)
O3 C9 1.385(3)
O1 C11 1.493(4)
O1 C10 1.336(4)
O4 C25 1.367(4)
O4 C29 1.384(4)
O5 C35 1.476(4)
O5 C36 1.366(6)
O7 H7 0.8200
O7 C31 1.339(5)
C20 C19 1.372(4)
C20 C21 1.434(4)
O2 C10 1.207(5)
C25 C22 1.427(4)
C25 C26 1.387(5)
C9 C8 1.388(4)
C9 C1AA 1.374(4)
C19 C11 1.515(4)
C19 C24 1.411(4)
C11 C8 1.499(4)
C11 C12 1.506(4)
C22 C21 1.398(4)
C22 C23 1.417(5)
C21 C28 1.418(4)
C8 C7 1.391(4)
C24 H24 0.9300
C24 C23 1.361(4)
C29 C30 1.379(5)
C29 C34 1.380(5)
C42 C35 1.519(5)
C42 C41 1.376(5)
C42 C37 1.371(5)
C12 C17 1.389(5)
C12 C13 1.375(5)
N1 C5 1.452(10)
N1 C1 1.495(8)
N1 C3 1.501(8)
C1AA H1AA 0.9300
C1AA C5 1.412(5)
C23 H23 0.9300
C26 C35 1.506(4)
C26 C27 1.398(5)
C28 H28 0.9300
C28 C27 1.356(4)
C7 H7A 0.9300
C7 C6 1.369(5)
O6 C36 1.197(5)
C35 C34 1.487(5)
C27 H27 0.9300
C5 C6 1.394(5)
C5 N1A 1.326(11)
C6 H6 0.9300
C30 H30 0.9300
C30 C31 1.411(5)
C34 C33 1.413(5)
C41 H41 0.9300
C41 C40 1.359(5)
C37 C36 1.482(6)
C37 C38 1.398(7)
C17 C10 1.490(6)
C17 C16 1.361(6)
C13 H13 0.9300
C13 C14 1.397(7)
C1 H1AB 0.9700
C1 H1AC 0.9700
C1 H1BD 0.9700
C1 H1BE 0.9700
C1 C2 1.506(6)
C1 N1A 1.455(8)
C33 H33 0.9300
C33 C32 1.357(6)
C31 C32 1.395(7)
C32 H32 0.9300
C40 H40 0.9300
C40 C39 1.368(7)
C14 H14 0.9300
C14 C15 1.421(9)
C39 H39 0.9300
C39 C38 1.370(7)
C38 H38 0.9300
C2 H2A 0.9600
C2 H2B 0.9600
C2 H2C 0.9600
C16 H16 0.9300
C16 C15 1.331(9)
C15 H15 0.9300
C3 H3A 0.9700
C3 H3B 0.9700
C3 C4 1.530(8)
C4 H4A 0.9600
C4 H4B 0.9600
C4 H4C 0.9600
C3A C4A 1.536(10)
C3A N1A 1.465(9)

loop_
_smtbx_masks_void_nr
_smtbx_masks_void_average_x
_smtbx_masks_void_average_y
_smtbx_masks_void_average_z
_smtbx_masks_void_volume
_smtbx_masks_void_count_electrons
1 -0.073 -0.190 0.250 483.9 148.1
2 -0.899 0.190 0.750 483.9 148.1
